data_7043361
loop_
_publ_author_name
'Zhang, Chengye'
'Song, Liubing'
'Wu, Hongfei'
'Ji, Xiaoyu'
'Jiao, Jiajun'
'Zhang, Jun'

_publ_section_title
;
 Ethylene tri-/tetramerization catalysts supported by diphosphinothiophene
 ligands
;
_journal_name_full 'Dalton Trans.'
_journal_paper_doi 10.1039/C7DT01060E
_journal_year 2017
_chemical_formula_sum 'C32 H22 Cr O4 P2 S'
_chemical_formula_weight 616.49
_space_group_crystal_system orthorhombic
_space_group_IT_number 62
_space_group_name_Hall '-P 2ac 2n'
_space_group_name_H-M_alt 'P n m a'
_symmetry_space_group_name_Hall '-P 2ac 2n'
_symmetry_space_group_name_H-M 'P n m a'
_atom_sites_solution_hydrogens geom
_audit_creation_method SHELXL-2014/7
_audit_update_record
;
2017-03-20 deposited with the CCDC.
2017-05-31 downloaded from the CCDC.
;
_cell_angle_alpha 90
_cell_angle_beta 90
_cell_angle_gamma 90
_cell_formula_units_Z 4
_cell_length_a 16.833(5)
_cell_length_b 21.330(6)
_cell_length_c 7.869(2)
_cell_measurement_reflns_used 1773
_cell_measurement_temperature 173(2)
_cell_measurement_theta_max 22.89
_cell_measurement_theta_min 2.60
_cell_volume 2825.3(14)
_computing_cell_refinement 'Bruker SAINT'
_computing_data_collection 'Bruker APEX2'
_computing_data_reduction 'Bruker SAINT'
_computing_molecular_graphics 'Bruker SHELXTL'
_computing_publication_material 'Bruker SHELXTL'
_computing_structure_refinement 'SHELXL-2014/7 (Sheldrick, 2014)'
_computing_structure_solution 'SHELXS-97 (Sheldrick, 2008)'
_diffrn_ambient_temperature 173(2)
_diffrn_measured_fraction_theta_full 0.997
_diffrn_measured_fraction_theta_max 0.994
_diffrn_measurement_device_type 'Bruker APEX-II CCD'
_diffrn_measurement_method '\f and \w scans'
_diffrn_radiation_type MoK\a
_diffrn_radiation_wavelength 0.71073
_diffrn_reflns_av_R_equivalents 0.0913
_diffrn_reflns_av_unetI/netI 0.0684
_diffrn_reflns_Laue_measured_fraction_full 0.997
_diffrn_reflns_Laue_measured_fraction_max 0.994
_diffrn_reflns_limit_h_max 14
_diffrn_reflns_limit_h_min -21
_diffrn_reflns_limit_k_max 24
_diffrn_reflns_limit_k_min -27
_diffrn_reflns_limit_l_max 9
_diffrn_reflns_limit_l_min -10
_diffrn_reflns_number 17126
_diffrn_reflns_point_group_measured_fraction_full 0.997
_diffrn_reflns_point_group_measured_fraction_max 0.994
_diffrn_reflns_theta_full 25.242
_diffrn_reflns_theta_max 27.070
_diffrn_reflns_theta_min 1.909
_exptl_absorpt_coefficient_mu 0.629
_exptl_absorpt_correction_T_max 0.746
_exptl_absorpt_correction_T_min 0.657
_exptl_absorpt_correction_type multi-scan
_exptl_absorpt_process_details sadabs
_exptl_crystal_colour yellow
_exptl_crystal_density_diffrn 1.449
_exptl_crystal_description block
_exptl_crystal_F_000 1264
_exptl_crystal_size_max 0.210
_exptl_crystal_size_mid 0.150
_exptl_crystal_size_min 0.080
_refine_diff_density_max 0.367
_refine_diff_density_min -0.272
_refine_diff_density_rms 0.074
_refine_ls_extinction_method none
_refine_ls_goodness_of_fit_ref 1.008
_refine_ls_hydrogen_treatment constr
_refine_ls_matrix_type full
_refine_ls_number_parameters 190
_refine_ls_number_reflns 3171
_refine_ls_number_restraints 0
_refine_ls_restrained_S_all 1.008
_refine_ls_R_factor_all 0.0833
_refine_ls_R_factor_gt 0.0443
_refine_ls_shift/su_max 0.003
_refine_ls_shift/su_mean 0.001
_refine_ls_structure_factor_coef Fsqd
_refine_ls_weighting_details 'w=1/[\s^2^(Fo^2^)+(0.0517P)^2^+0.7384P] where P=(Fo^2^+2Fc^2^)/3'
_refine_ls_weighting_scheme calc
_refine_ls_wR_factor_gt 0.0982
_refine_ls_wR_factor_ref 0.1147
_reflns_Friedel_coverage 0.000
_reflns_number_gt 2111
_reflns_number_total 3171
_reflns_threshold_expression 'I > 2\s(I)'
_cod_data_source_file c7dt01060e2.cif
_cod_data_source_block mo_60325ba
_cod_database_code 7043361
_shelx_shelxl_version_number 2014/7
_shelx_space_group_comment
; 
The symmetry employed for this shelxl refinement is uniquely defined 
by the following loop, which should always be used as a source of 
symmetry information in preference to the above space-group names. 
They are only intended as comments. 
;
_shelx_estimated_absorpt_t_min 0.879
_shelx_estimated_absorpt_t_max 0.951

loop_
_space_group_symop_operation_xyz
'x, y, z'
'-x+1/2, -y, z+1/2'
'-x, y+1/2, -z'
'x+1/2, -y+1/2, -z+1/2'
'-x, -y, -z'
'x-1/2, y, -z-1/2'
'x, -y-1/2, z'
'-x-1/2, y-1/2, z-1/2'

loop_
_atom_site_label
_atom_site_type_symbol
_atom_site_fract_x
_atom_site_fract_y
_atom_site_fract_z
_atom_site_U_iso_or_equiv
_atom_site_adp_type
_atom_site_occupancy
_atom_site_site_symmetry_order
_atom_site_calc_flag
_atom_site_refinement_flags_posn
_atom_site_refinement_flags_adp
_atom_site_refinement_flags_occupancy
Cr1 Cr 0.82094(3) 0.7500 0.20280(8) 0.02068(18) Uani 1 2 d S T P
P1 P 0.91202(4) 0.67621(3) 0.31713(9) 0.02157(18) Uani 1 1 d . . .
S1 S 1.07594(7) 0.7500 0.69214(15) 0.0414(3) Uani 1 2 d S T P
O1 O 0.71883(14) 0.64761(12) 0.0601(3) 0.0519(7) Uani 1 1 d . . .
O2 O 0.8966(2) 0.7500 -0.1462(4) 0.0529(10) Uani 1 2 d S T P
O3 O 0.7123(2) 0.7500 0.5094(4) 0.0531(10) Uani 1 2 d S T P
C1 C 0.75779(18) 0.68678(15) 0.1162(4) 0.0305(7) Uani 1 1 d . . .
C2 C 0.8726(3) 0.7500 -0.0108(6) 0.0298(10) Uani 1 2 d S T P
C3 C 0.7567(3) 0.7500 0.3980(6) 0.0315(10) Uani 1 2 d S T P
C4 C 0.97763(16) 0.71674(13) 0.4630(3) 0.0224(6) Uani 1 1 d . . .
C5 C 1.02882(17) 0.69230(15) 0.5829(3) 0.0291(7) Uani 1 1 d . . .
H5 H 1.0367 0.6488 0.6018 0.035 Uiso 1 1 calc R U .
C6 C 0.97803(16) 0.63858(13) 0.1632(3) 0.0244(6) Uani 1 1 d . . .
C7 C 0.94479(19) 0.60494(15) 0.0291(4) 0.0328(7) Uani 1 1 d . . .
H7 H 0.8887 0.6022 0.0183 0.039 Uiso 1 1 calc R U .
C8 C 0.9935(2) 0.57545(16) -0.0885(4) 0.0378(8) Uani 1 1 d . . .
H8 H 0.9706 0.5518 -0.1784 0.045 Uiso 1 1 calc R U .
C9 C 1.0745(2) 0.58027(15) -0.0754(4) 0.0385(8) Uani 1 1 d . . .
H9 H 1.1076 0.5602 -0.1567 0.046 Uiso 1 1 calc R U .
C10 C 1.1077(2) 0.61383(17) 0.0541(4) 0.0431(9) Uani 1 1 d . . .
H10 H 1.1638 0.6169 0.0627 0.052 Uiso 1 1 calc R U .
C11 C 1.06010(18) 0.64337(16) 0.1731(4) 0.0365(8) Uani 1 1 d . . .
H11 H 1.0837 0.6670 0.2620 0.044 Uiso 1 1 calc R U .
C12 C 0.87646(17) 0.61029(14) 0.4468(4) 0.0268(7) Uani 1 1 d . . .
C13 C 0.82889(18) 0.62307(15) 0.5873(4) 0.0341(7) Uani 1 1 d . . .
H13 H 0.8174 0.6654 0.6160 0.041 Uiso 1 1 calc R U .
C14 C 0.7981(2) 0.57517(17) 0.6857(4) 0.0405(8) Uani 1 1 d . . .
H14 H 0.7658 0.5848 0.7812 0.049 Uiso 1 1 calc R U .
C15 C 0.8139(2) 0.51403(18) 0.6464(5) 0.0501(10) Uani 1 1 d . . .
H15 H 0.7916 0.4812 0.7125 0.060 Uiso 1 1 calc R U .
C16 C 0.8620(3) 0.50042(17) 0.5110(5) 0.0595(11) Uani 1 1 d . . .
H16 H 0.8740 0.4580 0.4850 0.071 Uiso 1 1 calc R U .
C17 C 0.8935(2) 0.54821(15) 0.4113(4) 0.0467(9) Uani 1 1 d . . .
H17 H 0.9269 0.5381 0.3180 0.056 Uiso 1 1 calc R U .

loop_
_atom_site_aniso_label
_atom_site_aniso_U_11
_atom_site_aniso_U_22
_atom_site_aniso_U_33
_atom_site_aniso_U_23
_atom_site_aniso_U_13
_atom_site_aniso_U_12
Cr1 0.0198(3) 0.0208(4) 0.0214(3) 0.000 0.0007(3) 0.000
P1 0.0233(4) 0.0194(4) 0.0220(3) -0.0009(3) 0.0004(3) 0.0013(3)
S1 0.0413(7) 0.0490(8) 0.0337(6) 0.000 -0.0142(5) 0.000
O1 0.0406(14) 0.0486(16) 0.0665(17) -0.0189(14) 0.0019(13) -0.0160(12)
O2 0.067(3) 0.059(2) 0.0328(18) 0.000 0.0199(18) 0.000
O3 0.054(2) 0.054(2) 0.052(2) 0.000 0.0309(19) 0.000
C1 0.0252(16) 0.0309(18) 0.0354(16) -0.0031(14) 0.0030(13) 0.0030(13)
C2 0.031(2) 0.026(2) 0.033(2) 0.000 0.001(2) 0.000
C3 0.031(2) 0.025(2) 0.039(3) 0.000 0.001(2) 0.000
C4 0.0229(15) 0.0266(15) 0.0177(13) -0.0002(11) 0.0023(11) 0.0040(11)
C5 0.0326(17) 0.0281(17) 0.0265(14) 0.0008(13) -0.0008(13) 0.0030(13)
C6 0.0265(15) 0.0225(15) 0.0242(14) -0.0007(12) 0.0022(12) 0.0039(12)
C7 0.0328(17) 0.0373(19) 0.0283(16) -0.0057(14) -0.0028(13) 0.0051(14)
C8 0.047(2) 0.0356(19) 0.0307(16) -0.0078(15) 0.0018(15) 0.0029(15)
C9 0.046(2) 0.0349(19) 0.0349(17) -0.0033(15) 0.0144(15) 0.0100(15)
C10 0.0317(19) 0.051(2) 0.047(2) -0.0068(17) 0.0106(16) 0.0021(16)
C11 0.0322(17) 0.042(2) 0.0356(17) -0.0090(16) 0.0004(14) -0.0016(14)
C12 0.0297(16) 0.0269(17) 0.0238(15) 0.0015(12) -0.0034(13) -0.0028(12)
C13 0.0378(19) 0.0333(19) 0.0313(16) 0.0009(14) 0.0028(15) 0.0041(14)
C14 0.0375(19) 0.054(2) 0.0298(17) 0.0071(17) 0.0022(15) -0.0042(16)
C15 0.062(3) 0.046(2) 0.042(2) 0.0143(18) -0.0033(18) -0.0213(19)
C16 0.103(3) 0.024(2) 0.052(2) 0.0013(17) 0.019(2) -0.0086(19)
C17 0.077(3) 0.0254(19) 0.0383(19) -0.0021(15) 0.0157(18) -0.0012(17)

loop_
_atom_type_symbol
_atom_type_description
_atom_type_scat_dispersion_real
_atom_type_scat_dispersion_imag
_atom_type_scat_source
C C 0.0033 0.0016 'International Tables Vol C Tables 4.2.6.8 and 6.1.1.4'
H H 0.0000 0.0000 'International Tables Vol C Tables 4.2.6.8 and 6.1.1.4'
O O 0.0106 0.0060 'International Tables Vol C Tables 4.2.6.8 and 6.1.1.4'
P P 0.1023 0.0942 'International Tables Vol C Tables 4.2.6.8 and 6.1.1.4'
S S 0.1246 0.1234 'International Tables Vol C Tables 4.2.6.8 and 6.1.1.4'
Cr Cr 0.3209 0.6236 'International Tables Vol C Tables 4.2.6.8 and 6.1.1.4'

loop_
_geom_angle_atom_site_label_1
_geom_angle_atom_site_label_2
_geom_angle_atom_site_label_3
_geom_angle
_geom_angle_site_symmetry_1
_geom_angle_site_symmetry_3
C1 Cr1 C1 93.77(19) 7_575 .
C1 Cr1 C3 88.29(13) 7_575 .
C1 Cr1 C3 88.29(13) . .
C1 Cr1 C2 86.38(13) 7_575 .
C1 Cr1 C2 86.38(13) . .
C3 Cr1 C2 172.20(19) . .
C1 Cr1 P1 174.40(10) 7_575 .
C1 Cr1 P1 91.57(10) . .
C3 Cr1 P1 93.55(11) . .
C2 Cr1 P1 92.29(10) . .
C1 Cr1 P1 91.57(10) 7_575 7_575
C1 Cr1 P1 174.41(10) . 7_575
C3 Cr1 P1 93.55(11) . 7_575
C2 Cr1 P1 92.29(10) . 7_575
P1 Cr1 P1 83.05(4) . 7_575
C4 P1 C6 104.98(13) . .
C4 P1 C12 102.24(12) . .
C6 P1 C12 103.29(13) . .
C4 P1 Cr1 108.49(9) . .
C6 P1 Cr1 115.60(9) . .
C12 P1 Cr1 120.49(10) . .
C5 S1 C5 92.9(2) . 7_575
O1 C1 Cr1 179.0(3) . .
O2 C2 Cr1 173.4(4) . .
O3 C3 Cr1 174.7(4) . .
C5 C4 C4 112.20(18) . 7_575
C5 C4 P1 129.3(2) . .
C4 C4 P1 118.49(9) 7_575 .
C4 C5 S1 111.4(2) . .
C11 C6 C7 118.7(3) . .
C11 C6 P1 122.3(2) . .
C7 C6 P1 118.9(2) . .
C8 C7 C6 120.1(3) . .
C9 C8 C7 120.2(3) . .
C10 C9 C8 120.1(3) . .
C9 C10 C11 120.5(3) . .
C10 C11 C6 120.3(3) . .
C17 C12 C13 117.8(3) . .
C17 C12 P1 123.6(2) . .
C13 C12 P1 118.6(2) . .
C14 C13 C12 121.0(3) . .
C15 C14 C13 120.4(3) . .
C14 C15 C16 119.6(3) . .
C15 C16 C17 120.6(3) . .
C12 C17 C16 120.6(3) . .

loop_
_geom_bond_atom_site_label_1
_geom_bond_atom_site_label_2
_geom_bond_distance
_geom_bond_site_symmetry_2
Cr1 C1 1.847(3) 7_575
Cr1 C1 1.847(3) .
Cr1 C3 1.878(5) .
Cr1 C2 1.892(5) .
Cr1 P1 2.3743(9) .
Cr1 P1 2.3743(9) 7_575
P1 C4 1.812(3) .
P1 C6 1.829(3) .
P1 C12 1.837(3) .
S1 C5 1.698(3) .
S1 C5 1.698(3) 7_575
O1 C1 1.151(4) .
O2 C2 1.140(5) .
O3 C3 1.152(5) .
C4 C5 1.380(4) .
C4 C4 1.419(6) 7_575
C6 C11 1.388(4) .
C6 C7 1.393(4) .
C7 C8 1.387(4) .
C8 C9 1.372(5) .
C9 C10 1.365(5) .
C10 C11 1.384(4) .
C12 C17 1.383(4) .
C12 C13 1.392(4) .
C13 C14 1.383(4) .
C14 C15 1.366(5) .
C15 C16 1.369(5) .
C16 C17 1.391(5) .

loop_
_geom_torsion_atom_site_label_1
_geom_torsion_atom_site_label_2
_geom_torsion_atom_site_label_3
_geom_torsion_atom_site_label_4
_geom_torsion
_geom_torsion_site_symmetry_1
_geom_torsion_site_symmetry_4
C6 P1 C4 C5 -70.0(3) . .
C12 P1 C4 C5 37.6(3) . .
Cr1 P1 C4 C5 165.9(2) . .
C6 P1 C4 C4 111.81(10) . 7_575
C12 P1 C4 C4 -140.64(10) . 7_575
Cr1 P1 C4 C4 -12.32(8) . 7_575
C4 C4 C5 S1 -0.2(2) 7_575 .
P1 C4 C5 S1 -178.51(17) . .
C5 S1 C5 C4 0.3(3) 7_575 .
C4 P1 C6 C11 0.8(3) . .
C12 P1 C6 C11 -106.0(3) . .
Cr1 P1 C6 C11 120.3(2) . .
C4 P1 C6 C7 -177.9(2) . .
C12 P1 C6 C7 75.3(3) . .
Cr1 P1 C6 C7 -58.4(3) . .
C11 C6 C7 C8 1.9(5) . .
P1 C6 C7 C8 -179.4(2) . .
C6 C7 C8 C9 -1.3(5) . .
C7 C8 C9 C10 0.4(5) . .
C8 C9 C10 C11 -0.1(5) . .
C9 C10 C11 C6 0.8(5) . .
C7 C6 C11 C10 -1.6(5) . .
P1 C6 C11 C10 179.7(3) . .
C4 P1 C12 C17 -114.8(3) . .
C6 P1 C12 C17 -5.9(3) . .
Cr1 P1 C12 C17 124.9(3) . .
C4 P1 C12 C13 66.1(3) . .
C6 P1 C12 C13 175.0(2) . .
Cr1 P1 C12 C13 -54.2(3) . .
C17 C12 C13 C14 -1.5(5) . .
P1 C12 C13 C14 177.6(2) . .
C12 C13 C14 C15 -0.1(5) . .
C13 C14 C15 C16 1.6(5) . .
C14 C15 C16 C17 -1.4(6) . .
C13 C12 C17 C16 1.7(5) . .
P1 C12 C17 C16 -177.4(3) . .
C15 C16 C17 C12 -0.2(6) . .
